data_2223226
loop_
_publ_author_name
'Hua, Jia'
'Gao, Lu'

_publ_section_title
;
 4,4'-(Propane-1,3-diyl)dibenzoic acid
;
_journal_coeditor_code XU2559
_journal_issue 9
_journal_name_full 'Acta Crystallographica Section E'
_journal_page_first o2233
_journal_paper_doi 10.1107/S1600536809033005
_journal_volume 65
_journal_year 2009
_chemical_formula_iupac 'C17 H16 O4'
_chemical_formula_moiety 'C17 H16 O4'
_chemical_formula_sum 'C17 H16 O4'
_chemical_formula_weight 284.30
_chemical_name_systematic
;
4,4'-(Propane-1,3-diyl)dibenzoic acid
;
_space_group_IT_number 15
_symmetry_cell_setting monoclinic
_symmetry_space_group_name_Hall '-C 2yc'
_symmetry_space_group_name_H-M 'C 1 2/c 1'
_atom_sites_solution_hydrogens geom
_atom_sites_solution_primary direct
_atom_sites_solution_secondary difmap
_cell_angle_alpha 90.00
_cell_angle_beta 102.722(10)
_cell_angle_gamma 90.00
_cell_formula_units_Z 4
_cell_length_a 14.569(3)
_cell_length_b 4.7337(6)
_cell_length_c 21.463(3)
_cell_measurement_reflns_used 750
_cell_measurement_temperature 298(2)
_cell_measurement_theta_max 24.23
_cell_measurement_theta_min 2.87
_cell_volume 1443.9(4)
_computing_cell_refinement 'SAINT-Plus (Bruker, 2003)'
_computing_data_collection 'SMART (Bruker, 2001)'
_computing_data_reduction 'SAINT-Plus (Bruker, 2003)'
_computing_molecular_graphics 'ORTEP-3 for Windows (Farrugia, 1997)'
_computing_publication_material 'WinGX (Farrugia, 1999)'
_computing_structure_refinement 'SHELXL97 (Sheldrick, 2008)'
_computing_structure_solution 'SHELXS97 (Sheldrick, 2008)'
_diffrn_ambient_temperature 298(2)
_diffrn_measured_fraction_theta_full 0.999
_diffrn_measured_fraction_theta_max 0.999
_diffrn_measurement_device_type 'Bruker SMART CCD area-detector'
_diffrn_measurement_method '\f and \w'
_diffrn_radiation_monochromator graphite
_diffrn_radiation_source 'fine-focus sealed tube'
_diffrn_radiation_type MoK\a
_diffrn_radiation_wavelength 0.71073
_diffrn_reflns_av_R_equivalents 0.0587
_diffrn_reflns_av_sigmaI/netI 0.0526
_diffrn_reflns_limit_h_max 17
_diffrn_reflns_limit_h_min -11
_diffrn_reflns_limit_k_max 5
_diffrn_reflns_limit_k_min -5
_diffrn_reflns_limit_l_max 25
_diffrn_reflns_limit_l_min -25
_diffrn_reflns_number 3830
_diffrn_reflns_theta_full 25.02
_diffrn_reflns_theta_max 25.02
_diffrn_reflns_theta_min 1.95
_diffrn_standards_interval_count 0
_diffrn_standards_interval_time 0
_diffrn_standards_number 0
_exptl_absorpt_coefficient_mu 0.093
_exptl_absorpt_correction_T_max 0.989
_exptl_absorpt_correction_T_min 0.947
_exptl_absorpt_correction_type multi-scan
_exptl_absorpt_process_details '(SADABS; Sheldrick, 2004)'
_exptl_crystal_colour colourless
_exptl_crystal_density_diffrn 1.308
_exptl_crystal_density_method 'not measured'
_exptl_crystal_description block
_exptl_crystal_F_000 600
_exptl_crystal_size_max 0.48
_exptl_crystal_size_mid 0.20
_exptl_crystal_size_min 0.16
_refine_diff_density_max 0.112
_refine_diff_density_min -0.174
_refine_ls_extinction_method none
_refine_ls_goodness_of_fit_ref 0.937
_refine_ls_hydrogen_treatment constr
_refine_ls_matrix_type full
_refine_ls_number_parameters 96
_refine_ls_number_reflns 1276
_refine_ls_number_restraints 0
_refine_ls_restrained_S_all 0.937
_refine_ls_R_factor_all 0.0907
_refine_ls_R_factor_gt 0.0403
_refine_ls_shift/su_max 0.000
_refine_ls_shift/su_mean 0.000
_refine_ls_structure_factor_coef Fsqd
_refine_ls_weighting_details 'calc w=1/[\s^2^(Fo^2^)+(0.0552P)^2^] where P=(Fo^2^+2Fc^2^)/3'
_refine_ls_weighting_scheme calc
_refine_ls_wR_factor_gt 0.0956
_refine_ls_wR_factor_ref 0.1154
_reflns_number_gt 688
_reflns_number_total 1276
_reflns_threshold_expression I>2\s(I)
_cod_data_source_file xu2559.cif
_cod_data_source_block I
_cod_original_cell_volume 1443.8(4)
_cod_original_sg_symbol_H-M 'C 2/c'
_cod_database_code 2223226
_cod_database_fobs_code 2223226

loop_
_symmetry_equiv_pos_as_xyz
'x, y, z'
'-x, y, -z+1/2'
'x+1/2, y+1/2, z'
'-x+1/2, y+1/2, -z+1/2'
'-x, -y, -z'
'x, -y, z-1/2'
'-x+1/2, -y+1/2, -z'
'x+1/2, -y+1/2, z-1/2'

loop_
_atom_site_type_symbol
_atom_site_label
_atom_site_fract_x
_atom_site_fract_y
_atom_site_fract_z
_atom_site_U_iso_or_equiv
_atom_site_adp_type
_atom_site_calc_flag
_atom_site_refinement_flags
_atom_site_occupancy
_atom_site_disorder_assembly
_atom_site_disorder_group
O O1 0.78668(11) -0.0453(3) 0.56693(7) 0.0686(5) Uani d . 1 . .
O O2 0.64734(11) -0.0622(4) 0.49904(8) 0.0698(5) Uani d . 1 . .
H H2 0.6756 -0.1758 0.4813 0.080 Uiso calc . 1 . .
C C1 0.5000 0.6425(6) 0.7500 0.0519(9) Uani d S 1 . .
H H1A 0.5479 0.5215 0.7752 0.080 Uiso calc P 0.50 . .
H H1B 0.4521 0.5215 0.7248 0.080 Uiso calc P 0.50 . .
C C2 0.54479(15) 0.8179(4) 0.70454(9) 0.0514(6) Uani d . 1 . .
H H2A 0.4973 0.9372 0.6784 0.080 Uiso calc . 1 . .
H H2B 0.5931 0.9392 0.7291 0.080 Uiso calc . 1 . .
C C3 0.58765(16) 0.6279(4) 0.66203(10) 0.0443(6) Uani d . 1 . .
C C4 0.53260(16) 0.5110(5) 0.60728(11) 0.0543(6) Uani d . 1 . .
H H4 0.4695 0.5617 0.5951 0.080 Uiso calc . 1 . .
C C5 0.56894(16) 0.3211(5) 0.57026(10) 0.0522(6) Uani d . 1 . .
H H5 0.5303 0.2454 0.5338 0.080 Uiso calc . 1 . .
C C6 0.66296(15) 0.2426(4) 0.58731(10) 0.0426(5) Uani d . 1 . .
C C7 0.71907(16) 0.3612(5) 0.64125(11) 0.0543(6) Uani d . 1 . .
H H7 0.7824 0.3129 0.6530 0.080 Uiso calc . 1 . .
C C8 0.68157(17) 0.5525(5) 0.67812(10) 0.0552(6) Uani d . 1 . .
H H8 0.7203 0.6309 0.7142 0.080 Uiso calc . 1 . .
C C9 0.70274(16) 0.0329(4) 0.54925(10) 0.0465(6) Uani d . 1 . .

loop_
_atom_site_aniso_label
_atom_site_aniso_U_11
_atom_site_aniso_U_22
_atom_site_aniso_U_33
_atom_site_aniso_U_12
_atom_site_aniso_U_13
_atom_site_aniso_U_23
O1 0.0486(10) 0.0791(12) 0.0795(12) 0.0089(9) 0.0173(9) -0.0169(10)
O2 0.0677(11) 0.0776(12) 0.0656(11) 0.0136(10) 0.0178(10) -0.0211(10)
C1 0.067(2) 0.0450(18) 0.0520(19) 0.000 0.0308(18) 0.000
C2 0.0647(15) 0.0428(12) 0.0544(14) 0.0017(11) 0.0301(13) 0.0015(11)
C3 0.0562(14) 0.0385(12) 0.0441(13) 0.0000(11) 0.0239(12) 0.0053(11)
C4 0.0504(14) 0.0615(15) 0.0524(14) 0.0090(12) 0.0144(13) -0.0025(12)
C5 0.0536(14) 0.0584(15) 0.0448(13) 0.0060(12) 0.0113(12) -0.0049(11)
C6 0.0476(13) 0.0419(12) 0.0419(13) 0.0000(11) 0.0178(11) 0.0033(10)
C7 0.0469(13) 0.0603(15) 0.0574(14) 0.0035(12) 0.0148(12) -0.0039(13)
C8 0.0561(15) 0.0594(14) 0.0505(14) 0.0008(13) 0.0125(13) -0.0079(12)
C9 0.0511(15) 0.0471(14) 0.0438(14) -0.0032(12) 0.0158(13) 0.0003(11)

loop_
_atom_type_symbol
_atom_type_description
_atom_type_scat_dispersion_real
_atom_type_scat_dispersion_imag
_atom_type_scat_source
C C 0.0033 0.0016 'International Tables Vol C Tables 4.2.6.8 and 6.1.1.4'
H H 0.0000 0.0000 'International Tables Vol C Tables 4.2.6.8 and 6.1.1.4'
O O 0.0106 0.0060 'International Tables Vol C Tables 4.2.6.8 and 6.1.1.4'

loop_
_geom_angle_atom_site_label_1
_geom_angle_atom_site_label_2
_geom_angle_atom_site_label_3
_geom_angle_site_symmetry_1
_geom_angle_site_symmetry_3
_geom_angle
_geom_angle_publ_flag
C9 O2 H2 . . 109.5 ?
C2 C1 C2 . 2_656 114.4(2) ?
C2 C1 H1A . . 108.7 ?
C2 C1 H1A 2_656 . 108.7 ?
C2 C1 H1B . . 108.7 ?
C2 C1 H1B 2_656 . 108.7 ?
H1A C1 H1B . . 107.6 ?
C3 C2 C1 . . 110.64(17) ?
C3 C2 H2A . . 109.5 ?
C1 C2 H2A . . 109.5 ?
C3 C2 H2B . . 109.5 ?
C1 C2 H2B . . 109.5 ?
H2A C2 H2B . . 108.1 ?
C8 C3 C4 . . 117.7(2) ?
C8 C3 C2 . . 121.4(2) ?
C4 C3 C2 . . 120.8(2) ?
C5 C4 C3 . . 121.7(2) ?
C5 C4 H4 . . 119.2 ?
C3 C4 H4 . . 119.2 ?
C4 C5 C6 . . 120.3(2) ?
C4 C5 H5 . . 119.9 ?
C6 C5 H5 . . 119.9 ?
C7 C6 C5 . . 118.7(2) ?
C7 C6 C9 . . 120.2(2) ?
C5 C6 C9 . . 121.1(2) ?
C6 C7 C8 . . 120.5(2) ?
C6 C7 H7 . . 119.8 ?
C8 C7 H7 . . 119.8 ?
C3 C8 C7 . . 121.1(2) ?
C3 C8 H8 . . 119.4 ?
C7 C8 H8 . . 119.4 ?
O1 C9 O2 . . 122.9(2) ?
O1 C9 C6 . . 120.3(2) ?
O2 C9 C6 . . 116.7(2) ?

loop_
_geom_bond_atom_site_label_1
_geom_bond_atom_site_label_2
_geom_bond_site_symmetry_2
_geom_bond_distance
_geom_bond_publ_flag
O1 C9 . 1.254(2) ?
O2 C9 . 1.278(2) ?
O2 H2 . 0.8200 ?
C1 C2 . 1.532(2) ?
C1 C2 2_656 1.532(2) ?
C1 H1A . 0.9700 ?
C1 H1B . 0.9700 ?
C2 C3 . 1.511(3) ?
C2 H2A . 0.9700 ?
C2 H2B . 0.9700 ?
C3 C8 . 1.382(3) ?
C3 C4 . 1.384(3) ?
C4 C5 . 1.380(3) ?
C4 H4 . 0.9300 ?
C5 C6 . 1.388(3) ?
C5 H5 . 0.9300 ?
C6 C7 . 1.381(3) ?
C6 C9 . 1.482(3) ?
C7 C8 . 1.391(3) ?
C7 H7 . 0.9300 ?
C8 H8 . 0.9300 ?

loop_
_geom_hbond_atom_site_label_D
_geom_hbond_atom_site_label_H
_geom_hbond_atom_site_label_A
_geom_hbond_site_symmetry_A
_geom_hbond_distance_DH
_geom_hbond_distance_HA
_geom_hbond_distance_DA
_geom_hbond_angle_DHA
O2 H2 O1 7_646 0.82 1.84 2.642(2) 167.6
